data_4073285
loop_
_publ_author_name
'Albertin, Gabriele'
'Antoniutti, Stefano'
'Castro, Jes\'us'
'Garc\'ia-Font\'an, Soledad'
'Zanardo, Gianluigi'

_publ_section_title
;
 Preparation and Reactivity of Stannyl Complexes of Manganese and Rhenium
;
_journal_issue 11
_journal_name_full Organometallics
_journal_page_first 2918
_journal_paper_doi 10.1021/om070220m
_journal_volume 26
_journal_year 2007
_chemical_formula_sum 'C23 H33 Mn O7 P2 Sn'
_chemical_formula_weight 657.06
_chemical_name_systematic
; 
 ? 
;
_space_group_IT_number 14
_symmetry_cell_setting monoclinic
_symmetry_space_group_name_Hall '-P 2ybc'
_symmetry_space_group_name_H-M 'P 1 21/c 1'
_atom_sites_solution_hydrogens geom
_atom_sites_solution_primary direct
_atom_sites_solution_secondary difmap
_audit_creation_method SHELXL-97
_cell_angle_alpha 90.00
_cell_angle_beta 115.347(2)
_cell_angle_gamma 90.00
_cell_formula_units_Z 4
_cell_length_a 19.724(3)
_cell_length_b 9.3980(12)
_cell_length_c 17.039(2)
_cell_measurement_temperature 173(2)
_cell_volume 2854.4(7)
_computing_cell_refinement 'Bruker SMART'
_computing_data_collection 'Bruker SMART'
_computing_data_reduction 'Bruker SHELXTL'
_computing_structure_refinement 'SHELXL-97 (Sheldrick, 1997)'
_computing_structure_solution 'SHELXS-97 (Sheldrick, 1990)'
_diffrn_ambient_temperature 173(2)
_diffrn_measured_fraction_theta_full 0.944
_diffrn_measured_fraction_theta_max 0.944
_diffrn_measurement_device_type 'CCD area detector'
_diffrn_measurement_method 'phi and omega scans'
_diffrn_radiation_monochromator graphite
_diffrn_radiation_source 'fine-focus sealed tube'
_diffrn_radiation_type MoK\a
_diffrn_radiation_wavelength 0.71073
_diffrn_reflns_av_R_equivalents 0.0659
_diffrn_reflns_av_sigmaI/netI 0.0979
_diffrn_reflns_limit_h_max 26
_diffrn_reflns_limit_h_min -20
_diffrn_reflns_limit_k_max 12
_diffrn_reflns_limit_k_min -12
_diffrn_reflns_limit_l_max 16
_diffrn_reflns_limit_l_min -22
_diffrn_reflns_number 16380
_diffrn_reflns_theta_full 28.00
_diffrn_reflns_theta_max 28.00
_diffrn_reflns_theta_min 2.29
_exptl_absorpt_coefficient_mu 1.466
_exptl_absorpt_correction_T_max 1.000000
_exptl_absorpt_correction_T_min 0.637530
_exptl_absorpt_correction_type multi-scan
_exptl_crystal_colour yellow
_exptl_crystal_density_diffrn 1.529
_exptl_crystal_density_method 'not measured'
_exptl_crystal_description prism
_exptl_crystal_F_000 1328
_exptl_crystal_size_max 0.30
_exptl_crystal_size_mid 0.26
_exptl_crystal_size_min 0.20
_refine_diff_density_max 1.354
_refine_diff_density_min -0.641
_refine_diff_density_rms 0.114
_refine_ls_extinction_method none
_refine_ls_goodness_of_fit_ref 0.925
_refine_ls_hydrogen_treatment mixed
_refine_ls_matrix_type full
_refine_ls_number_parameters 323
_refine_ls_number_reflns 6504
_refine_ls_number_restraints 0
_refine_ls_restrained_S_all 0.925
_refine_ls_R_factor_all 0.1020
_refine_ls_R_factor_gt 0.0533
_refine_ls_shift/su_max 0.001
_refine_ls_shift/su_mean 0.000
_refine_ls_structure_factor_coef Fsqd
_refine_ls_weighting_details 'calc w=1/[\s^2^(Fo^2^)+(0.0596P)^2^+0.0000P] where P=(Fo^2^+2Fc^2^)/3'
_refine_ls_weighting_scheme calc
_refine_ls_wR_factor_gt 0.1157
_refine_ls_wR_factor_ref 0.1282
_reflns_number_gt 3847
_reflns_number_total 6504
_reflns_threshold_expression >2sigma(I)
_cod_data_source_file om070220m-file002.cif
_cod_data_source_block compound_4a
_cod_depositor_comments
;
The following automatic conversions were performed:

'_symmetry_cell_setting' value 'Monoclinic' changed to 'monoclinic'
according to /home/saulius/struct/CIF-dictionaries/cif_core.dic
dictionary named 'cif_core.dic' version 2.4.1 from
2010-06-29.

'_exptl_absorpt_correction_type' value 'MULTI-SCAN'
changed to 'multi-scan' according to
/home/saulius/struct/CIF-dictionaries/cif_core.dic dictionary named
'cif_core.dic' version 2.4.1 from 2010-06-29.

Automatic conversion script
Id: cif_fix_values 1715 2011-07-08 13:25:40Z adriana 
;
_cod_original_cell_volume 2854.3(6)
_cod_original_sg_symbol_H-M 'P2(1)/c  '
_cod_database_code 4073285

loop_
_symmetry_equiv_pos_as_xyz
'x, y, z'
'-x, y+1/2, -z+1/2'
'-x, -y, -z'
'x, -y-1/2, z-1/2'

loop_
_atom_site_label
_atom_site_type_symbol
_atom_site_fract_x
_atom_site_fract_y
_atom_site_fract_z
_atom_site_U_iso_or_equiv
_atom_site_adp_type
_atom_site_occupancy
_atom_site_symmetry_multiplicity
_atom_site_calc_flag
_atom_site_refinement_flags
Sn Sn 0.23101(2) 0.60717(4) 0.37742(2) 0.04473(14) Uani 1 1 d .
H1 H 0.185(3) 0.712(7) 0.280(4) 0.09(2) Uiso 1 1 d .
H2 H 0.306(3) 0.544(6) 0.378(4) 0.084(19) Uiso 1 1 d .
H3 H 0.185(3) 0.445(7) 0.365(4) 0.09(2) Uiso 1 1 d .
Mn Mn 0.24915(4) 0.75600(8) 0.51546(5) 0.03099(19) Uani 1 1 d .
C1 C 0.2644(3) 0.8565(5) 0.6103(3) 0.0361(12) Uani 1 1 d .
O1 O 0.2737(2) 0.9212(4) 0.6717(3) 0.0561(10) Uani 1 1 d .
C2 C 0.3020(3) 0.6003(5) 0.5718(3) 0.0351(11) Uani 1 1 d .
O2 O 0.3357(2) 0.5020(4) 0.6076(3) 0.0515(10) Uani 1 1 d .
C3 C 0.1876(3) 0.8824(5) 0.4289(4) 0.0416(14) Uani 1 1 d .
O3 O 0.1549(2) 0.9665(6) 0.3869(3) 0.0736(14) Uani 1 1 d .
P1 P 0.35316(6) 0.85156(14) 0.51636(8) 0.0318(3) Uani 1 1 d .
O11 O 0.37569(18) 1.0121(3) 0.5507(2) 0.0418(9) Uani 1 1 d .
C17 C 0.3255(3) 1.1321(5) 0.5186(5) 0.0645(19) Uani 1 1 d .
H17A H 0.2797 1.1034 0.4671 0.077 Uiso 1 1 calc R
H17B H 0.3105 1.1659 0.5639 0.077 Uiso 1 1 calc R
C18 C 0.3626(5) 1.2427(8) 0.4958(6) 0.113(3) Uani 1 1 d .
H18A H 0.4029 1.2816 0.5485 0.170 Uiso 1 1 calc R
H18B H 0.3266 1.3183 0.4655 0.170 Uiso 1 1 calc R
H18C H 0.3839 1.2048 0.4577 0.170 Uiso 1 1 calc R
O12 O 0.35275(17) 0.8501(4) 0.4225(2) 0.0397(8) Uani 1 1 d .
C19 C 0.4142(3) 0.9009(6) 0.4044(4) 0.0502(14) Uani 1 1 d .
H19A H 0.4629 0.8712 0.4513 0.060 Uiso 1 1 calc R
H19B H 0.4133 1.0061 0.4010 0.060 Uiso 1 1 calc R
C110 C 0.4052(4) 0.8390(6) 0.3202(4) 0.0579(16) Uani 1 1 d .
H11A H 0.4059 0.7349 0.3241 0.087 Uiso 1 1 calc R
H11B H 0.4465 0.8710 0.3070 0.087 Uiso 1 1 calc R
H11C H 0.3573 0.8702 0.2741 0.087 Uiso 1 1 calc R
C11 C 0.4420(2) 0.7728(5) 0.5896(3) 0.0305(11) Uani 1 1 d .
C12 C 0.4867(3) 0.8329(6) 0.6688(3) 0.0414(13) Uani 1 1 d .
H12 H 0.4725 0.9194 0.6865 0.050 Uiso 1 1 calc R
C13 C 0.5543(3) 0.7629(7) 0.7234(4) 0.0569(17) Uani 1 1 d .
H13 H 0.5863 0.8035 0.7778 0.068 Uiso 1 1 calc R
C14 C 0.5733(3) 0.6386(7) 0.6982(4) 0.0596(18) Uani 1 1 d .
H14 H 0.6189 0.5930 0.7350 0.072 Uiso 1 1 calc R
C15 C 0.5285(3) 0.5783(7) 0.6215(4) 0.0635(18) Uani 1 1 d .
H15 H 0.5426 0.4905 0.6052 0.076 Uiso 1 1 calc R
C16 C 0.4628(3) 0.6427(6) 0.5669(4) 0.0488(14) Uani 1 1 d .
H16 H 0.4313 0.5987 0.5134 0.059 Uiso 1 1 calc R
P2 P 0.14750(7) 0.65817(16) 0.51908(10) 0.0429(4) Uani 1 1 d .
O21 O 0.07956(19) 0.6028(4) 0.4328(3) 0.0605(12) Uani 1 1 d .
C27 C 0.0401(4) 0.6926(10) 0.3619(5) 0.096(3) Uani 1 1 d .
H27A H 0.0729 0.7257 0.3350 0.116 Uiso 1 1 calc R
H27B H 0.0201 0.7764 0.3802 0.116 Uiso 1 1 calc R
C28 C -0.0246(5) 0.5992(13) 0.2976(6) 0.170(6) Uani 1 1 d .
H28A H -0.0064 0.5020 0.2982 0.256 Uiso 1 1 calc R
H28B H -0.0424 0.6388 0.2390 0.256 Uiso 1 1 calc R
H28C H -0.0659 0.5977 0.3151 0.256 Uiso 1 1 calc R
O22 O 0.1083(2) 0.7673(5) 0.5606(3) 0.0706(13) Uani 1 1 d .
C29 C 0.0459(4) 0.7393(10) 0.5778(7) 0.129(4) Uani 1 1 d .
H29A H 0.0596 0.6676 0.6247 0.155 Uiso 1 1 calc R
H29B H 0.0047 0.6996 0.5251 0.155 Uiso 1 1 calc R
C210 C 0.0203(5) 0.8691(10) 0.6038(6) 0.125(4) Uani 1 1 d .
H21A H 0.0603 0.9057 0.6575 0.188 Uiso 1 1 calc R
H21B H -0.0242 0.8480 0.6135 0.188 Uiso 1 1 calc R
H21C H 0.0077 0.9406 0.5578 0.188 Uiso 1 1 calc R
C21 C 0.1643(3) 0.4985(6) 0.5844(4) 0.0476(14) Uani 1 1 d .
C22 C 0.1530(3) 0.3647(7) 0.5481(5) 0.0615(18) Uani 1 1 d .
H22 H 0.1307 0.3558 0.4867 0.074 Uiso 1 1 calc R
C23 C 0.1732(4) 0.2432(8) 0.5985(6) 0.073(2) Uani 1 1 d .
H23 H 0.1653 0.1523 0.5716 0.088 Uiso 1 1 calc R
C24 C 0.2044(5) 0.2536(9) 0.6867(7) 0.091(3) Uani 1 1 d .
H24 H 0.2175 0.1702 0.7215 0.109 Uiso 1 1 calc R
C25 C 0.2168(5) 0.3857(10) 0.7249(6) 0.101(3) Uani 1 1 d .
H25 H 0.2396 0.3935 0.7865 0.122 Uiso 1 1 calc R
C26 C 0.1961(4) 0.5075(8) 0.6742(5) 0.072(2) Uani 1 1 d .
H26 H 0.2039 0.5981 0.7014 0.086 Uiso 1 1 calc R

loop_
_atom_site_aniso_label
_atom_site_aniso_U_11
_atom_site_aniso_U_22
_atom_site_aniso_U_33
_atom_site_aniso_U_23
_atom_site_aniso_U_13
_atom_site_aniso_U_12
Sn 0.0434(2) 0.0591(3) 0.0302(2) -0.00703(19) 0.01433(16) -0.00806(19)
Mn 0.0269(4) 0.0393(4) 0.0247(4) 0.0048(3) 0.0090(3) -0.0029(3)
C1 0.033(3) 0.036(3) 0.036(3) 0.008(2) 0.012(2) -0.003(2)
O1 0.069(3) 0.058(3) 0.048(3) -0.009(2) 0.031(2) -0.007(2)
C2 0.038(3) 0.037(3) 0.030(3) 0.003(2) 0.014(2) -0.008(2)
O2 0.054(2) 0.043(2) 0.059(3) 0.012(2) 0.026(2) 0.0045(19)
C3 0.025(2) 0.035(3) 0.077(4) 0.025(3) 0.034(3) 0.011(2)
O3 0.039(2) 0.108(4) 0.063(3) 0.036(3) 0.012(2) 0.006(2)
P1 0.0273(6) 0.0371(7) 0.0281(7) 0.0063(5) 0.0090(5) -0.0033(5)
O11 0.0420(19) 0.0297(19) 0.050(2) 0.0030(17) 0.0160(17) -0.0022(15)
C17 0.051(3) 0.029(3) 0.101(6) 0.006(3) 0.021(4) 0.001(3)
C18 0.203(10) 0.050(5) 0.129(8) 0.032(5) 0.112(8) 0.048(6)
O12 0.0358(18) 0.052(2) 0.032(2) 0.0039(16) 0.0150(16) -0.0127(16)
C19 0.049(3) 0.061(4) 0.047(4) 0.007(3) 0.026(3) -0.011(3)
C110 0.074(4) 0.061(4) 0.054(4) -0.003(3) 0.043(4) -0.013(3)
C11 0.024(2) 0.034(3) 0.030(3) 0.008(2) 0.009(2) -0.0040(19)
C12 0.046(3) 0.038(3) 0.033(3) 0.006(2) 0.010(2) -0.005(2)
C13 0.049(3) 0.063(4) 0.043(4) 0.012(3) 0.004(3) -0.016(3)
C14 0.036(3) 0.070(5) 0.061(4) 0.023(4) 0.009(3) 0.007(3)
C15 0.057(4) 0.069(4) 0.067(5) 0.012(4) 0.029(4) 0.020(3)
C16 0.048(3) 0.053(4) 0.042(3) 0.007(3) 0.016(3) 0.010(3)
P2 0.0325(7) 0.0558(9) 0.0409(8) 0.0093(7) 0.0162(6) -0.0048(6)
O21 0.0338(19) 0.064(3) 0.059(3) 0.008(2) -0.0035(19) -0.0115(19)
C27 0.068(5) 0.123(7) 0.084(6) 0.004(5) 0.019(5) 0.004(5)
C28 0.083(6) 0.346(18) 0.053(5) -0.015(8) 0.002(5) -0.110(8)
O22 0.048(2) 0.112(4) 0.066(3) 0.007(3) 0.038(2) 0.010(2)
C29 0.075(6) 0.126(8) 0.216(13) 0.002(8) 0.089(7) -0.009(5)
C210 0.092(6) 0.181(10) 0.105(7) -0.059(7) 0.044(6) 0.034(6)
C21 0.037(3) 0.061(4) 0.057(4) 0.011(3) 0.030(3) -0.009(3)
C22 0.043(3) 0.076(5) 0.067(4) 0.019(4) 0.025(3) -0.005(3)
C23 0.062(4) 0.071(5) 0.098(6) 0.021(5) 0.044(4) 0.002(4)
C24 0.104(6) 0.078(6) 0.131(9) 0.051(6) 0.088(7) 0.037(5)
C25 0.119(7) 0.140(8) 0.076(6) 0.062(6) 0.070(5) 0.060(6)
C26 0.094(5) 0.078(5) 0.065(5) 0.026(4) 0.054(4) 0.019(4)

loop_
_atom_type_symbol
_atom_type_description
_atom_type_scat_dispersion_real
_atom_type_scat_dispersion_imag
_atom_type_scat_source
C C 0.0033 0.0016 'International Tables Vol C Tables 4.2.6.8 and 6.1.1.4'
H H 0.0000 0.0000 'International Tables Vol C Tables 4.2.6.8 and 6.1.1.4'
O O 0.0106 0.0060 'International Tables Vol C Tables 4.2.6.8 and 6.1.1.4'
P P 0.1023 0.0942 'International Tables Vol C Tables 4.2.6.8 and 6.1.1.4'
Mn Mn 0.3368 0.7283 'International Tables Vol C Tables 4.2.6.8 and 6.1.1.4'
Sn Sn -0.6537 1.4246 'International Tables Vol C Tables 4.2.6.8 and 6.1.1.4'

loop_
_geom_angle_atom_site_label_1
_geom_angle_atom_site_label_2
_geom_angle_atom_site_label_3
_geom_angle
C1 Mn C2 96.4(2)
C1 Mn C3 100.2(2)
C2 Mn C3 163.2(2)
C1 Mn P2 89.86(16)
C2 Mn P2 88.44(15)
C3 Mn P2 89.75(14)
C1 Mn P1 89.04(16)
C2 Mn P1 90.14(15)
C3 Mn P1 91.98(14)
P2 Mn P1 178.10(6)
C1 Mn Sn 178.33(16)
C2 Mn Sn 82.61(16)
C3 Mn Sn 80.77(18)
P2 Mn Sn 91.48(5)
P1 Mn Sn 89.59(4)
O1 C1 Mn 179.4(5)
O2 C2 Mn 179.8(6)
O3 C3 Mn 171.5(6)
O12 P1 O11 104.73(19)
O12 P1 C11 105.9(2)
O11 P1 C11 95.6(2)
O12 P1 Mn 112.28(13)
O11 P1 Mn 119.27(14)
C11 P1 Mn 116.98(15)
C17 O11 P1 123.8(3)
C18 C17 O11 109.0(5)
C19 O12 P1 124.3(3)
O12 C19 C110 108.1(4)
C12 C11 C16 119.4(5)
C12 C11 P1 122.0(4)
C16 C11 P1 118.5(4)
C11 C12 C13 118.6(5)
C14 C13 C12 120.2(6)
C15 C14 C13 121.0(6)
C14 C15 C16 120.6(6)
C15 C16 C11 120.2(6)
O21 P2 O22 103.9(2)
O21 P2 C21 99.0(2)
O22 P2 C21 104.6(3)
O21 P2 Mn 121.33(17)
O22 P2 Mn 110.75(17)
C21 P2 Mn 115.36(17)
C27 O21 P2 122.3(4)
O21 C27 C28 104.7(7)
C29 O22 P2 126.6(5)
O22 C29 C210 110.7(7)
C22 C21 C26 117.5(6)
C22 C21 P2 121.9(5)
C26 C21 P2 120.3(5)
C21 C22 C23 121.9(7)
C24 C23 C22 120.0(8)
C23 C24 C25 119.5(7)
C24 C25 C26 120.3(8)
C25 C26 C21 120.7(7)

loop_
_geom_bond_atom_site_label_1
_geom_bond_atom_site_label_2
_geom_bond_distance
Sn Mn 2.6260(9)
Mn C1 1.783(6)
Mn C2 1.814(5)
Mn C3 1.878(5)
Mn P2 2.2303(15)
Mn P1 2.2335(14)
C1 O1 1.154(6)
C2 O2 1.149(5)
C3 O3 1.077(6)
P1 O12 1.596(4)
P1 O11 1.610(3)
P1 C11 1.818(5)
O11 C17 1.445(6)
C17 C18 1.418(9)
O12 C19 1.454(6)
C19 C110 1.486(7)
C11 C12 1.378(7)
C11 C16 1.396(7)
C12 C13 1.420(7)
C13 C14 1.352(8)
C14 C15 1.349(9)
C15 C16 1.371(8)
P2 O21 1.594(4)
P2 O22 1.618(4)
P2 C21 1.813(6)
O21 C27 1.405(8)
C27 C28 1.549(11)
O22 C29 1.407(8)
C29 C210 1.460(10)
C21 C22 1.376(8)
C21 C26 1.387(8)
C22 C23 1.382(9)
C23 C24 1.362(10)
C24 C25 1.374(11)
C25 C26 1.386(9)
